data_4075317
loop_
_publ_author_name
'Burling, Suzanne'
'Douglas, Susie'
'Mahon, Mary F.'
'Nama, Devendrababu'
'Pregosin, Paul S.'
'Whittlesey, Michael K.'

_publ_section_title
;
 Cationic Tris N-Heterocyclic Carbene Rhodium Carbonyl Complexes:&#x00A0;
 Molecular Structures and Solution NMR Studies
;
_journal_issue 10
_journal_name_full Organometallics
_journal_page_first 2642
_journal_paper_doi 10.1021/om060202p
_journal_volume 25
_journal_year 2006
_chemical_formula_sum 'C39 H66 Cl2 F6 N6 O P Rh'
_chemical_formula_weight 953.76
_chemical_name_systematic
;
 ?
;
_space_group_IT_number 2
_symmetry_cell_setting triclinic
_symmetry_space_group_name_Hall '-P 1'
_symmetry_space_group_name_H-M 'P -1'
_atom_sites_solution_hydrogens geom
_atom_sites_solution_primary direct
_atom_sites_solution_secondary difmap
_audit_creation_method SHELXL-97
_cell_angle_alpha 84.158(1)
_cell_angle_beta 78.804(1)
_cell_angle_gamma 86.557(1)
_cell_formula_units_Z 2
_cell_length_a 10.5110(1)
_cell_length_b 14.4190(1)
_cell_length_c 15.4100(1)
_cell_measurement_reflns_used 59088
_cell_measurement_temperature 150(2)
_cell_measurement_theta_max 30.508
_cell_measurement_theta_min 2.910
_cell_volume 2277.22(3)
_computing_cell_refinement 'HKL Scalepack (Otwinowski & Minor 1997)'
_computing_data_reduction 'Denzo and Scalepack (otwinowski & Minor, 1997'
_computing_molecular_graphics 'ORTEX (P.McArdle, 1995)'
_computing_publication_material 'SHELXL-97/2 (Sheldrick,1997)'
_computing_structure_refinement 'SHELXL-97 (Sheldrick, 1997)'
_computing_structure_solution 'SHELXS-97 (Sheldrick, 1990)'
_diffrn_ambient_temperature 150(2)
_diffrn_measured_fraction_theta_full 0.995
_diffrn_measured_fraction_theta_max 0.995
_diffrn_measurement_device_type KappaCCD
_diffrn_measurement_method KappaCCD
_diffrn_radiation_monochromator graphite
_diffrn_radiation_source 'fine-focus sealed tube'
_diffrn_radiation_type MoK\a
_diffrn_radiation_wavelength 0.71073
_diffrn_reflns_av_R_equivalents 0.0351
_diffrn_reflns_av_sigmaI/netI 0.0312
_diffrn_reflns_limit_h_max 15
_diffrn_reflns_limit_h_min -15
_diffrn_reflns_limit_k_max 20
_diffrn_reflns_limit_k_min -20
_diffrn_reflns_limit_l_max 21
_diffrn_reflns_limit_l_min -21
_diffrn_reflns_number 47613
_diffrn_reflns_theta_full 30.54
_diffrn_reflns_theta_max 30.54
_diffrn_reflns_theta_min 3.53
_exptl_absorpt_coefficient_mu 0.589
_exptl_absorpt_correction_T_max 0.90
_exptl_absorpt_correction_T_min 0.85
_exptl_absorpt_correction_type multi-scan
_exptl_absorpt_process_details
;
 ?
;
_exptl_crystal_colour Yellow
_exptl_crystal_density_diffrn 1.391
_exptl_crystal_density_method 'not measured'
_exptl_crystal_description Block
_exptl_crystal_F_000 996
_exptl_crystal_size_max 0.25
_exptl_crystal_size_mid 0.25
_exptl_crystal_size_min 0.20
_refine_diff_density_max 0.883
_refine_diff_density_min -0.687
_refine_diff_density_rms 0.089
_refine_ls_extinction_method none
_refine_ls_goodness_of_fit_ref 1.040
_refine_ls_hydrogen_treatment constr
_refine_ls_matrix_type full
_refine_ls_number_parameters 517
_refine_ls_number_reflns 13880
_refine_ls_number_restraints 0
_refine_ls_restrained_S_all 1.040
_refine_ls_R_factor_all 0.0348
_refine_ls_R_factor_gt 0.0305
_refine_ls_shift/su_max 0.001
_refine_ls_shift/su_mean 0.000
_refine_ls_structure_factor_coef Fsqd
_refine_ls_weighting_details 'calc w=1/[\s^2^(Fo^2^)+(0.0319P)^2^+1.4430P] where P=(Fo^2^+2Fc^2^)/3'
_refine_ls_weighting_scheme calc
_refine_ls_wR_factor_gt 0.0756
_refine_ls_wR_factor_ref 0.0778
_reflns_number_gt 12834
_reflns_number_total 13880
_reflns_threshold_expression >2sigma(I)
_cod_data_source_file om060202psi20060324_021152.cif
_cod_data_source_block c:\x-ray\kappa\k05mkw16\maxus\k05mkw16
_cod_depositor_comments
;
The following automatic conversions were performed:

'_symmetry_cell_setting' value 'Triclinic' changed to 'triclinic'
according to /home/saulius/struct/CIF-dictionaries/cif_core.dic
dictionary named 'cif_core.dic' version 2.4.1 from
2010-06-29.

'_exptl_absorpt_correction_type' value 'Multi-Scan'
changed to 'multi-scan' according to
/home/saulius/struct/CIF-dictionaries/cif_core.dic dictionary named
'cif_core.dic' version 2.4.1 from 2010-06-29.

Automatic conversion script
Id: cif_fix_values 1715 2011-07-08 13:25:40Z adriana 
;
_cod_original_sg_symbol_H-M P-1
_cod_database_code 4075317

loop_
_symmetry_equiv_pos_as_xyz
'x, y, z'
'-x, -y, -z'

loop_
_atom_site_label
_atom_site_type_symbol
_atom_site_fract_x
_atom_site_fract_y
_atom_site_fract_z
_atom_site_U_iso_or_equiv
_atom_site_adp_type
_atom_site_occupancy
_atom_site_symmetry_multiplicity
_atom_site_calc_flag
_atom_site_refinement_flags
Rh1 Rh 0.052850(9) -0.231769(6) 0.196368(7) 0.01572(3) Uani 1 1 d .
Cl1 Cl 0.32650(7) 0.02812(4) 0.24992(5) 0.06163(15) Uani 1 1 d .
Cl2 Cl 0.37414(7) 0.21114(5) 0.15620(4) 0.05814(14) Uani 1 1 d .
P1 P -0.40712(4) 0.27932(3) 0.36640(3) 0.02695(8) Uani 1 1 d .
F1 F -0.43787(16) 0.17574(9) 0.35419(14) 0.0759(5) Uani 1 1 d .
F2 F -0.46124(15) 0.26432(15) 0.46894(9) 0.0779(5) Uani 1 1 d .
F3 F -0.54991(12) 0.31362(9) 0.35151(10) 0.0525(3) Uani 1 1 d .
F4 F -0.37349(14) 0.38299(9) 0.37674(12) 0.0667(4) Uani 1 1 d .
F5 F -0.35327(17) 0.29598(14) 0.26269(9) 0.0744(5) Uani 1 1 d .
F6 F -0.26584(11) 0.24522(10) 0.38159(10) 0.0532(3) Uani 1 1 d .
O1 O 0.25979(13) -0.12185(9) 0.07722(10) 0.0428(3) Uani 1 1 d .
N1 N 0.27889(11) -0.38162(8) 0.16895(8) 0.0200(2) Uani 1 1 d .
N2 N 0.24379(12) -0.33908(8) 0.30183(8) 0.0218(2) Uani 1 1 d .
N3 N -0.10546(12) -0.40061(8) 0.30604(8) 0.0217(2) Uani 1 1 d .
N4 N -0.16564(12) -0.27274(8) 0.36537(8) 0.0216(2) Uani 1 1 d .
N5 N -0.20335(11) -0.16435(8) 0.13636(8) 0.0216(2) Uani 1 1 d .
N6 N -0.11020(11) -0.04594(8) 0.16753(8) 0.0197(2) Uani 1 1 d .
C1 C 0.17721(14) -0.16378(10) 0.11975(10) 0.0241(3) Uani 1 1 d .
C2 C 0.20156(13) -0.32375(9) 0.22386(9) 0.0184(2) Uani 1 1 d .
C3 C 0.36792(14) -0.43330(10) 0.21348(10) 0.0235(3) Uani 1 1 d .
C4 C 0.34645(14) -0.40611(10) 0.29694(11) 0.0254(3) Uani 1 1 d .
C5 C 0.27589(14) -0.37574(10) 0.07293(10) 0.0238(3) Uani 1 1 d .
H5 H 0.1993 -0.3340 0.0636 0.029 Uiso 1 1 calc R
C6 C 0.25591(17) -0.46897(12) 0.03993(12) 0.0337(4) Uani 1 1 d .
H6A H 0.3316 -0.5110 0.0443 0.050 Uiso 1 1 calc R
H6B H 0.2451 -0.4590 -0.0221 0.050 Uiso 1 1 calc R
H6C H 0.1781 -0.4968 0.0764 0.050 Uiso 1 1 calc R
C7 C 0.39596(16) -0.32916(12) 0.01740(12) 0.0317(3) Uani 1 1 d .
H7A H 0.4062 -0.2695 0.0401 0.047 Uiso 1 1 calc R
H7B H 0.3856 -0.3181 -0.0447 0.047 Uiso 1 1 calc R
H7C H 0.4730 -0.3700 0.0212 0.047 Uiso 1 1 calc R
C8 C 0.46249(16) -0.50723(11) 0.17585(13) 0.0326(3) Uani 1 1 d .
H8A H 0.5234 -0.5249 0.2161 0.049 Uiso 1 1 calc R
H8B H 0.5106 -0.4832 0.1177 0.049 Uiso 1 1 calc R
H8C H 0.4155 -0.5620 0.1692 0.049 Uiso 1 1 calc R
C9 C 0.4135(2) -0.44047(14) 0.37187(13) 0.0400(4) Uani 1 1 d .
H9A H 0.3572 -0.4824 0.4146 0.060 Uiso 1 1 calc R
H9B H 0.4327 -0.3873 0.4014 0.060 Uiso 1 1 calc R
H9C H 0.4947 -0.4743 0.3487 0.060 Uiso 1 1 calc R
C10 C 0.19198(17) -0.28121(11) 0.37565(11) 0.0297(3) Uani 1 1 d .
H10 H 0.1144 -0.2457 0.3588 0.036 Uiso 1 1 calc R
C11 C 0.1420(2) -0.33944(14) 0.46218(11) 0.0388(4) Uani 1 1 d .
H11A H 0.0834 -0.3856 0.4515 0.058 Uiso 1 1 calc R
H11B H 0.0950 -0.2987 0.5059 0.058 Uiso 1 1 calc R
H11C H 0.2153 -0.3716 0.4849 0.058 Uiso 1 1 calc R
C12 C 0.2877(2) -0.20859(14) 0.38105(15) 0.0487(5) Uani 1 1 d .
H12A H 0.3662 -0.2396 0.3976 0.073 Uiso 1 1 calc R
H12B H 0.2484 -0.1665 0.4259 0.073 Uiso 1 1 calc R
H12C H 0.3104 -0.1726 0.3231 0.073 Uiso 1 1 calc R
C13 C -0.08128(13) -0.30765(9) 0.29627(9) 0.0184(2) Uani 1 1 d .
C14 C -0.20269(15) -0.42232(10) 0.37918(11) 0.0284(3) Uani 1 1 d .
H14 H -0.2361 -0.4822 0.3991 0.034 Uiso 1 1 calc R
C15 C -0.24044(15) -0.34214(10) 0.41640(11) 0.0281(3) Uani 1 1 d .
H15 H -0.3056 -0.3345 0.4676 0.034 Uiso 1 1 calc R
C16 C -0.03550(14) -0.47302(9) 0.25189(10) 0.0239(3) Uani 1 1 d .
H16 H 0.0274 -0.4418 0.2020 0.029 Uiso 1 1 calc R
C17 C -0.13003(17) -0.52523(12) 0.21211(13) 0.0337(4) Uani 1 1 d .
H17A H -0.1706 -0.4813 0.1708 0.040 Uiso 1 1 calc R
H17B H -0.1998 -0.5496 0.2603 0.040 Uiso 1 1 calc R
C18 C -0.06112(19) -0.60649(13) 0.16209(14) 0.0416(4) Uani 1 1 d .
H18A H -0.1263 -0.6421 0.1424 0.050 Uiso 1 1 calc R
H18B H -0.0006 -0.5814 0.1085 0.050 Uiso 1 1 calc R
C19 C 0.0139(2) -0.67146(12) 0.21987(15) 0.0458(5) Uani 1 1 d .
H19A H 0.0616 -0.7203 0.1842 0.055 Uiso 1 1 calc R
H19B H -0.0479 -0.7026 0.2695 0.055 Uiso 1 1 calc R
C20 C 0.11006(19) -0.61904(12) 0.25748(14) 0.0399(4) Uani 1 1 d .
H20A H 0.1778 -0.5938 0.2083 0.048 Uiso 1 1 calc R
H20B H 0.1531 -0.6628 0.2976 0.048 Uiso 1 1 calc R
C21 C 0.04105(17) -0.53902(11) 0.30869(12) 0.0322(3) Uani 1 1 d .
H21A H -0.0188 -0.5651 0.3621 0.039 Uiso 1 1 calc R
H21B H 0.1062 -0.5035 0.3286 0.039 Uiso 1 1 calc R
C22 C -0.18276(14) -0.17446(10) 0.38512(10) 0.0223(3) Uani 1 1 d .
H22 H -0.1173 -0.1377 0.3414 0.027 Uiso 1 1 calc R
C23 C -0.31805(15) -0.13675(11) 0.37341(11) 0.0275(3) Uani 1 1 d .
H23A H -0.3268 -0.1396 0.3109 0.033 Uiso 1 1 calc R
H23B H -0.3841 -0.1766 0.4117 0.033 Uiso 1 1 calc R
C24 C -0.34324(17) -0.03631(11) 0.39727(13) 0.0354(4) Uani 1 1 d .
H24A H -0.2863 0.0051 0.3531 0.043 Uiso 1 1 calc R
H24B H -0.4344 -0.0167 0.3947 0.043 Uiso 1 1 calc R
C25 C -0.31804(19) -0.02559(13) 0.48965(14) 0.0417(4) Uani 1 1 d .
H25A H -0.3826 -0.0605 0.5346 0.050 Uiso 1 1 calc R
H25B H -0.3287 0.0411 0.5009 0.050 Uiso 1 1 calc R
C26 C -0.18158(19) -0.06184(13) 0.49929(12) 0.0378(4) Uani 1 1 d .
H26A H -0.1695 -0.0566 0.5607 0.045 Uiso 1 1 calc R
H26B H -0.1168 -0.0232 0.4583 0.045 Uiso 1 1 calc R
C27 C -0.15944(18) -0.16397(12) 0.47842(11) 0.0316(3) Uani 1 1 d .
H27A H -0.0694 -0.1853 0.4826 0.038 Uiso 1 1 calc R
H27B H -0.2193 -0.2035 0.5225 0.038 Uiso 1 1 calc R
C28 C -0.09633(13) -0.14065(9) 0.16512(9) 0.0177(2) Uani 1 1 d .
C29 C -0.28352(14) -0.08580(11) 0.12065(10) 0.0265(3) Uani 1 1 d .
C30 C -0.22522(15) -0.01143(10) 0.14075(10) 0.0248(3) Uani 1 1 d .
C31 C -0.22476(15) -0.26309(11) 0.12580(11) 0.0265(3) Uani 1 1 d .
H31 H -0.1522 -0.3009 0.1473 0.032 Uiso 1 1 calc R
C32 C -0.34887(17) -0.29741(13) 0.18438(14) 0.0378(4) Uani 1 1 d .
H32A H -0.3498 -0.2851 0.2459 0.057 Uiso 1 1 calc R
H32B H -0.3535 -0.3646 0.1812 0.057 Uiso 1 1 calc R
H32C H -0.4236 -0.2647 0.1639 0.057 Uiso 1 1 calc R
C33 C -0.2138(2) -0.28017(14) 0.02926(13) 0.0441(5) Uani 1 1 d .
H33A H -0.2847 -0.2458 0.0054 0.066 Uiso 1 1 calc R
H33B H -0.2192 -0.3470 0.0246 0.066 Uiso 1 1 calc R
H33C H -0.1304 -0.2587 -0.0047 0.066 Uiso 1 1 calc R
C34 C -0.40733(18) -0.08667(16) 0.08659(15) 0.0439(5) Uani 1 1 d .
H34A H -0.4385 -0.0224 0.0731 0.066 Uiso 1 1 calc R
H34B H -0.4727 -0.1189 0.1319 0.066 Uiso 1 1 calc R
H34C H -0.3919 -0.1193 0.0325 0.066 Uiso 1 1 calc R
C35 C -0.27431(19) 0.08811(12) 0.14010(13) 0.0371(4) Uani 1 1 d .
H35A H -0.3510 0.0958 0.1122 0.056 Uiso 1 1 calc R
H35B H -0.2064 0.1284 0.1064 0.056 Uiso 1 1 calc R
H35C H -0.2977 0.1053 0.2013 0.056 Uiso 1 1 calc R
C36 C -0.00418(14) 0.01014(10) 0.18254(10) 0.0228(3) Uani 1 1 d .
H36 H 0.0631 -0.0352 0.2016 0.027 Uiso 1 1 calc R
C37 C -0.04479(18) 0.07460(12) 0.25650(12) 0.0344(4) Uani 1 1 d .
H37A H -0.1075 0.1226 0.2392 0.052 Uiso 1 1 calc R
H37B H 0.0318 0.1044 0.2667 0.052 Uiso 1 1 calc R
H37C H -0.0848 0.0382 0.3112 0.052 Uiso 1 1 calc R
C38 C 0.06047(18) 0.06263(12) 0.09572(12) 0.0336(3) Uani 1 1 d .
H38A H 0.0852 0.0189 0.0500 0.050 Uiso 1 1 calc R
H38B H 0.1381 0.0918 0.1049 0.050 Uiso 1 1 calc R
H38C H -0.0004 0.1109 0.0765 0.050 Uiso 1 1 calc R
C39 C 0.3385(3) 0.14700(17) 0.25831(15) 0.0594(7) Uani 1 1 d .
H39A H 0.2554 0.1716 0.2918 0.071 Uiso 1 1 calc R
H39B H 0.4071 0.1552 0.2924 0.071 Uiso 1 1 calc R

loop_
_atom_site_aniso_label
_atom_site_aniso_U_11
_atom_site_aniso_U_22
_atom_site_aniso_U_33
_atom_site_aniso_U_23
_atom_site_aniso_U_13
_atom_site_aniso_U_12
Rh1 0.01522(5) 0.01290(5) 0.01765(5) -0.00160(3) 0.00062(3) -0.00122(3)
Cl1 0.0719(4) 0.0424(3) 0.0671(4) -0.0103(3) -0.0031(3) 0.0017(3)
Cl2 0.0697(4) 0.0580(3) 0.0429(3) 0.0055(2) -0.0076(3) 0.0013(3)
P1 0.02649(18) 0.02170(17) 0.0320(2) -0.00186(15) -0.00335(15) -0.00360(14)
F1 0.0699(10) 0.0248(6) 0.1431(16) -0.0112(8) -0.0418(10) -0.0045(6)
F2 0.0515(8) 0.1372(16) 0.0362(7) 0.0118(8) 0.0056(6) -0.0098(9)
F3 0.0378(6) 0.0461(7) 0.0787(9) -0.0090(6) -0.0241(6) 0.0056(5)
F4 0.0533(8) 0.0325(6) 0.1169(13) -0.0220(7) -0.0123(8) -0.0096(5)
F5 0.0784(11) 0.1068(13) 0.0345(7) -0.0026(8) -0.0036(7) -0.0050(9)
F6 0.0314(6) 0.0643(8) 0.0656(8) -0.0121(7) -0.0138(5) 0.0087(5)
O1 0.0321(6) 0.0312(6) 0.0541(8) 0.0071(6) 0.0143(6) -0.0058(5)
N1 0.0175(5) 0.0179(5) 0.0230(6) -0.0033(4) 0.0007(4) -0.0002(4)
N2 0.0241(6) 0.0181(5) 0.0223(6) -0.0011(4) -0.0030(4) 0.0010(4)
N3 0.0226(5) 0.0152(5) 0.0238(6) -0.0018(4) 0.0044(4) -0.0017(4)
N4 0.0223(5) 0.0168(5) 0.0220(6) -0.0014(4) 0.0044(4) -0.0002(4)
N5 0.0186(5) 0.0220(6) 0.0245(6) -0.0059(4) -0.0023(4) -0.0018(4)
N6 0.0209(5) 0.0159(5) 0.0215(5) -0.0023(4) -0.0024(4) 0.0001(4)
C1 0.0216(6) 0.0198(6) 0.0282(7) 0.0003(5) 0.0002(5) 0.0003(5)
C2 0.0174(6) 0.0145(5) 0.0220(6) -0.0019(4) 0.0000(5) -0.0010(4)
C3 0.0189(6) 0.0172(6) 0.0324(7) -0.0004(5) -0.0014(5) 0.0004(5)
C4 0.0237(7) 0.0206(6) 0.0313(7) 0.0005(5) -0.0059(6) 0.0019(5)
C5 0.0224(6) 0.0243(7) 0.0233(7) -0.0063(5) 0.0014(5) -0.0009(5)
C6 0.0351(8) 0.0321(8) 0.0331(8) -0.0140(7) 0.0024(7) -0.0067(6)
C7 0.0293(8) 0.0301(8) 0.0311(8) -0.0032(6) 0.0062(6) -0.0033(6)
C8 0.0254(7) 0.0241(7) 0.0453(10) -0.0055(7) -0.0003(7) 0.0062(6)
C9 0.0420(10) 0.0396(10) 0.0400(10) 0.0013(8) -0.0176(8) 0.0099(8)
C10 0.0388(8) 0.0263(7) 0.0244(7) -0.0066(6) -0.0059(6) 0.0025(6)
C11 0.0529(11) 0.0379(9) 0.0224(7) -0.0009(7) -0.0023(7) 0.0065(8)
C12 0.0715(15) 0.0344(10) 0.0465(11) -0.0082(8) -0.0230(11) -0.0086(9)
C13 0.0184(6) 0.0151(5) 0.0199(6) -0.0011(4) 0.0005(5) 0.0000(4)
C14 0.0288(7) 0.0201(6) 0.0302(8) 0.0012(5) 0.0084(6) -0.0043(5)
C15 0.0285(7) 0.0221(7) 0.0271(7) 0.0003(5) 0.0099(6) -0.0029(5)
C16 0.0253(7) 0.0142(6) 0.0286(7) -0.0042(5) 0.0052(5) -0.0022(5)
C17 0.0302(8) 0.0268(8) 0.0433(9) -0.0126(7) 0.0019(7) -0.0076(6)
C18 0.0415(10) 0.0297(8) 0.0517(11) -0.0195(8) 0.0074(8) -0.0130(7)
C19 0.0516(11) 0.0176(7) 0.0594(12) -0.0103(7) 0.0163(9) -0.0062(7)
C20 0.0433(10) 0.0198(7) 0.0495(11) -0.0030(7) 0.0053(8) 0.0074(7)
C21 0.0357(8) 0.0194(7) 0.0374(9) -0.0018(6) 0.0012(7) 0.0034(6)
C22 0.0242(6) 0.0174(6) 0.0225(6) -0.0043(5) 0.0034(5) 0.0012(5)
C23 0.0247(7) 0.0222(7) 0.0321(8) -0.0047(6) 0.0029(6) 0.0028(5)
C24 0.0295(8) 0.0227(7) 0.0485(10) -0.0058(7) 0.0058(7) 0.0053(6)
C25 0.0437(10) 0.0283(8) 0.0472(11) -0.0172(8) 0.0118(8) 0.0023(7)
C26 0.0466(10) 0.0334(9) 0.0326(9) -0.0145(7) 0.0015(7) -0.0041(7)
C27 0.0382(9) 0.0302(8) 0.0250(7) -0.0071(6) -0.0020(6) 0.0026(6)
C28 0.0180(6) 0.0150(5) 0.0190(6) -0.0019(4) -0.0008(4) -0.0015(4)
C29 0.0218(6) 0.0311(7) 0.0267(7) -0.0050(6) -0.0053(5) 0.0050(5)
C30 0.0247(7) 0.0236(7) 0.0247(7) -0.0017(5) -0.0032(5) 0.0061(5)
C31 0.0265(7) 0.0234(7) 0.0303(7) -0.0042(6) -0.0046(6) -0.0072(5)
C32 0.0294(8) 0.0362(9) 0.0475(10) -0.0035(8) -0.0029(7) -0.0129(7)
C33 0.0693(14) 0.0327(9) 0.0334(9) -0.0095(7) -0.0121(9) -0.0085(9)
C34 0.0308(9) 0.0518(11) 0.0553(12) -0.0159(9) -0.0211(8) 0.0104(8)
C35 0.0401(9) 0.0278(8) 0.0422(10) -0.0028(7) -0.0099(7) 0.0146(7)
C36 0.0265(7) 0.0159(6) 0.0253(7) -0.0023(5) -0.0017(5) -0.0050(5)
C37 0.0396(9) 0.0249(7) 0.0386(9) -0.0131(7) 0.0008(7) -0.0085(6)
C38 0.0362(8) 0.0266(8) 0.0339(8) 0.0055(6) 0.0012(7) -0.0084(6)
C39 0.0912(19) 0.0523(13) 0.0377(11) -0.0072(9) -0.0107(11) -0.0278(13)

loop_
_atom_type_symbol
_atom_type_description
_atom_type_scat_dispersion_real
_atom_type_scat_dispersion_imag
_atom_type_scat_source
C C 0.0033 0.0016 'International Tables Vol C Tables 4.2.6.8 and 6.1.1.4'
H H 0.0000 0.0000 'International Tables Vol C Tables 4.2.6.8 and 6.1.1.4'
N N 0.0061 0.0033 'International Tables Vol C Tables 4.2.6.8 and 6.1.1.4'
P P 0.1023 0.0942 'International Tables Vol C Tables 4.2.6.8 and 6.1.1.4'
F F 0.0171 0.0103 'International Tables Vol C Tables 4.2.6.8 and 6.1.1.4'
O O 0.0106 0.0060 'International Tables Vol C Tables 4.2.6.8 and 6.1.1.4'
Rh Rh -1.1178 0.9187 'International Tables Vol C Tables 4.2.6.8 and 6.1.1.4'
Cl Cl 0.1484 0.1585 'International Tables Vol C Tables 4.2.6.8 and 6.1.1.4'

loop_
_geom_angle_atom_site_label_1
_geom_angle_atom_site_label_2
_geom_angle_atom_site_label_3
_geom_angle
C1 Rh1 C2 87.26(6)
C1 Rh1 C28 92.26(6)
C2 Rh1 C28 178.34(5)
C1 Rh1 C13 173.92(6)
C2 Rh1 C13 89.93(5)
C28 Rh1 C13 90.70(5)
F2 P1 F1 91.14(11)
F2 P1 F4 90.01(10)
F1 P1 F4 178.65(10)
F2 P1 F5 179.17(11)
F1 P1 F5 89.51(11)
F4 P1 F5 89.34(10)
F2 P1 F6 90.59(8)
F1 P1 F6 90.19(8)
F4 P1 F6 89.10(8)
F5 P1 F6 89.92(9)
F2 P1 F3 89.17(8)
F1 P1 F3 89.79(8)
F4 P1 F3 90.92(7)
F5 P1 F3 90.33(9)
F6 P1 F3 179.76(9)
C2 N1 C3 110.76(12)
C2 N1 C5 121.32(12)
C3 N1 C5 127.31(12)
C2 N2 C4 111.38(12)
C2 N2 C10 120.58(12)
C4 N2 C10 127.69(13)
C13 N3 C14 111.35(12)
C13 N3 C16 126.69(11)
C14 N3 C16 121.85(12)
C13 N4 C15 111.47(12)
C13 N4 C22 126.50(11)
C15 N4 C22 122.00(12)
C28 N5 C29 111.30(12)
C28 N5 C31 120.92(12)
C29 N5 C31 127.77(13)
C28 N6 C30 110.94(12)
C28 N6 C36 121.90(11)
C30 N6 C36 126.43(12)
O1 C1 Rh1 174.78(15)
N2 C2 N1 104.75(11)
N2 C2 Rh1 126.64(10)
N1 C2 Rh1 128.62(10)
C4 C3 N1 106.67(12)
C4 C3 C8 127.69(15)
N1 C3 C8 125.58(14)
C3 C4 N2 106.44(13)
C3 C4 C9 128.51(14)
N2 C4 C9 125.03(15)
N1 C5 C6 113.74(13)
N1 C5 C7 111.30(13)
C6 C5 C7 111.38(12)
N2 C10 C12 110.36(15)
N2 C10 C11 112.56(13)
C12 C10 C11 115.58(16)
N4 C13 N3 103.68(11)
N4 C13 Rh1 127.14(9)
N3 C13 Rh1 129.17(9)
C15 C14 N3 106.77(13)
C14 C15 N4 106.72(12)
N3 C16 C21 109.32(13)
N3 C16 C17 110.69(12)
C21 C16 C17 111.86(13)
C16 C17 C18 111.61(14)
C19 C18 C17 111.66(17)
C18 C19 C20 111.75(14)
C19 C20 C21 110.91(16)
C16 C21 C20 111.79(15)
N4 C22 C27 110.91(12)
N4 C22 C23 109.66(12)
C27 C22 C23 111.59(12)
C24 C23 C22 111.81(14)
C25 C24 C23 111.72(15)
C24 C25 C26 111.37(14)
C25 C26 C27 110.86(15)
C22 C27 C26 110.43(14)
N5 C28 N6 104.54(11)
N5 C28 Rh1 126.13(10)
N6 C28 Rh1 129.33(10)
C30 C29 N5 106.53(13)
C30 C29 C34 128.23(15)
N5 C29 C34 125.24(15)
C29 C30 N6 106.70(12)
C29 C30 C35 128.07(15)
N6 C30 C35 125.15(15)
N5 C31 C32 112.19(13)
N5 C31 C33 111.98(13)
C32 C31 C33 113.30(15)
N6 C36 C37 114.15(12)
N6 C36 C38 110.51(13)
C37 C36 C38 111.97(13)
Cl2 C39 Cl1 113.09(13)

loop_
_geom_bond_atom_site_label_1
_geom_bond_atom_site_label_2
_geom_bond_distance
Rh1 C1 1.8392(14)
Rh1 C2 2.0677(13)
Rh1 C28 2.0818(13)
Rh1 C13 2.1341(13)
Cl1 C39 1.746(2)
Cl2 C39 1.729(2)
P1 F2 1.5695(14)
P1 F1 1.5841(13)
P1 F4 1.5871(13)
P1 F5 1.5871(15)
P1 F6 1.5892(12)
P1 F3 1.6036(12)
O1 C1 1.1445(18)
N1 C2 1.3668(16)
N1 C3 1.4012(18)
N1 C5 1.4798(19)
N2 C2 1.3530(18)
N2 C4 1.4007(18)
N2 C10 1.4783(19)
N3 C13 1.3671(17)
N3 C14 1.3900(18)
N3 C16 1.4744(17)
N4 C13 1.3647(17)
N4 C15 1.3899(18)
N4 C22 1.4729(17)
N5 C28 1.3598(17)
N5 C29 1.4001(19)
N5 C31 1.4846(18)
N6 C28 1.3681(16)
N6 C30 1.3997(18)
N6 C36 1.4817(18)
C3 C4 1.356(2)
C3 C8 1.495(2)
C4 C9 1.495(2)
C5 C6 1.525(2)
C5 C7 1.530(2)
C10 C12 1.514(3)
C10 C11 1.521(2)
C14 C15 1.347(2)
C16 C21 1.527(2)
C16 C17 1.533(2)
C17 C18 1.535(2)
C18 C19 1.519(3)
C19 C20 1.529(3)
C20 C21 1.531(2)
C22 C27 1.528(2)
C22 C23 1.529(2)
C23 C24 1.526(2)
C24 C25 1.522(3)
C25 C26 1.526(3)
C26 C27 1.534(2)
C29 C30 1.357(2)
C29 C34 1.496(2)
C30 C35 1.496(2)
C31 C32 1.514(2)
C31 C33 1.514(2)
C36 C37 1.524(2)
C36 C38 1.526(2)
